data_4516784
loop_
_publ_author_name
'Xu, Chen'
'Han, Arthur'
'Virgil, Scott C.'
'Reisman, Sarah E.'

_publ_section_title
;
 Chemical Synthesis of (+)-Ryanodine and (+)-20-Deoxyspiganthine.
;
_journal_issue 4
_journal_name_full 'ACS central science'
_journal_page_first 278
_journal_page_last 282
_journal_paper_doi 10.1021/acscentsci.6b00361
_journal_volume 3
_journal_year 2017
_chemical_absolute_configuration ad
_chemical_formula_moiety 'C25 H35 N O9, 2(C4 H10 O), H2 O'
_chemical_formula_sum 'C33 H57 N O12'
_chemical_formula_weight 659.79
_chemical_name_common CX-10-076
_chemical_name_systematic CX-10-076
_space_group_crystal_system orthorhombic
_space_group_IT_number 19
_space_group_name_Hall 'P 2ac 2ab'
_space_group_name_H-M_alt 'P 21 21 21'
_atom_sites_solution_hydrogens mixed
_atom_sites_solution_primary direct
_atom_sites_solution_secondary difmap
_audit_creation_date 2016-09-25
_audit_creation_method
;
Olex2 1.2
(compiled 2016.02.19 svn.r3266 for OlexSys, GUI svn.r5155)
;
_cell_angle_alpha 90
_cell_angle_beta 90
_cell_angle_gamma 90
_cell_formula_units_Z 4
_cell_length_a 10.9374(3)
_cell_length_b 11.9604(3)
_cell_length_c 27.4814(7)
_cell_measurement_reflns_used 9851
_cell_measurement_temperature 200
_cell_measurement_theta_max 78.52
_cell_measurement_theta_min 3.22
_cell_volume 3595.00(16)
_computing_cell_refinement 'SAINT v8.34A (Bruker-AXS, 2007)'
_computing_data_collection 'APEX2 v2014.11-0 (Bruker-AXS, 2014)'
_computing_data_reduction 'SAINT v8.34A (Bruker-AXS, 2007)'
_computing_structure_refinement 'SHELXL-2014/7 (Sheldrick, 2014)'
_computing_structure_solution 'SHELXS-2013/1 (She ldrick, 2013)'
_diffrn_ambient_temperature 200
_diffrn_detector 'CMOS Area Detector'
_diffrn_detector_area_resol_mean 10.24
_diffrn_detector_type 'Bruker PHOTON 100 CMOS'
_diffrn_measured_fraction_theta_full 1.000
_diffrn_measured_fraction_theta_max 0.998
_diffrn_measurement_device '\k-geometry diffractometer'
_diffrn_measurement_device_type 'Bruker D8 VENTURE Kappa Duo PHOTON 100 CMOS'
_diffrn_measurement_method '\f and \w scans'
_diffrn_radiation_monochromator 'multilayer mirrors'
_diffrn_radiation_type CuK\a
_diffrn_radiation_wavelength 1.54178
_diffrn_reflns_av_R_equivalents 0.0438
_diffrn_reflns_av_unetI/netI 0.0166
_diffrn_reflns_Laue_measured_fraction_full 1.000
_diffrn_reflns_Laue_measured_fraction_max 0.998
_diffrn_reflns_limit_h_max 13
_diffrn_reflns_limit_h_min -13
_diffrn_reflns_limit_k_max 15
_diffrn_reflns_limit_k_min -15
_diffrn_reflns_limit_l_max 35
_diffrn_reflns_limit_l_min -34
_diffrn_reflns_number 91317
_diffrn_reflns_point_group_measured_fraction_full 1.000
_diffrn_reflns_point_group_measured_fraction_max 0.995
_diffrn_reflns_theta_full 67.679
_diffrn_reflns_theta_max 79.361
_diffrn_reflns_theta_min 3.216
_diffrn_source 'I\mS HB micro-focus sealed tube'
_diffrn_source_current 1
_diffrn_source_power 0.05
_diffrn_source_type 'Incoatech I\mS HB'
_diffrn_source_voltage 50
_diffrn_standards_number 0
_exptl_absorpt_coefficient_mu 0.759
_exptl_absorpt_correction_T_max 0.7543
_exptl_absorpt_correction_T_min 0.6648
_exptl_absorpt_correction_type multi-scan
_exptl_absorpt_process_details 'SADABS-2014/5 (Sheldrick, 2014)'
_exptl_crystal_colour colourless
_exptl_crystal_colour_primary colourless
_exptl_crystal_density_diffrn 1.219
_exptl_crystal_density_method 'not measured'
_exptl_crystal_description block
_exptl_crystal_F_000 1432
_exptl_crystal_size_max 0.26
_exptl_crystal_size_mid 0.22
_exptl_crystal_size_min 0.19
_refine_diff_density_max 0.588
_refine_diff_density_min -0.333
_refine_diff_density_rms 0.041
_refine_ls_abs_structure_details
;
 Flack x determined using 3121 quotients [(I+)-(I-)]/[(I+)+(I-)]
 (Parsons, Flack and Wagner, Acta Cryst. B69 (2013) 249-259).
;
_refine_ls_abs_structure_Flack 0.05(3)
_refine_ls_extinction_method none
_refine_ls_goodness_of_fit_ref 1.045
_refine_ls_hydrogen_treatment mixed
_refine_ls_matrix_type full
_refine_ls_number_parameters 439
_refine_ls_number_reflns 7764
_refine_ls_number_restraints 9
_refine_ls_restrained_S_all 1.045
_refine_ls_R_factor_all 0.0411
_refine_ls_R_factor_gt 0.0389
_refine_ls_shift/su_max 0.000
_refine_ls_shift/su_mean 0.000
_refine_ls_structure_factor_coef Fsqd
_refine_ls_weighting_details 'w=1/[\s^2^(Fo^2^)+(0.0638P)^2^+0.9060P] where P=(Fo^2^+2Fc^2^)/3'
_refine_ls_weighting_scheme calc
_refine_ls_wR_factor_gt 0.1064
_refine_ls_wR_factor_ref 0.1083
_reflns_Friedel_coverage 0.781
_reflns_Friedel_fraction_full 1.000
_reflns_Friedel_fraction_max 0.992
_reflns_number_gt 7391
_reflns_number_total 7764
_reflns_threshold_expression 'I > 2\s(I)'
_cod_data_source_file oc6b00361_si_004.cif
_cod_data_source_block p16323_2_a
_cod_database_code 4516784
_shelx_space_group_comment
;
The symmetry employed for this shelxl refinement is uniquely defined
by the following loop, which should always be used as a source of
symmetry information in preference to the above space-group names.
They are only intended as comments.
;
_shelx_estimated_absorpt_t_max 0.869
_shelx_estimated_absorpt_t_min 0.827
_olex2_refinement_description
;
1. Fixed Uiso
 At 1.2 times of:
  All C(H) groups, All C(H,H) groups
 At 1.5 times of:
  All C(H,H,H) groups, All C(H,H,H,H,H,H,H,H,H,H,H) groups
2. Restrained distances
 H7-O7 = H8-O8 = H5-O5 = H6-O6 = H9-O9 = H2-O2
 0.84 with sigma of 0.02
 H12A-O12 = H12B-O12
 0.87 with sigma of 0.02
 N1-H1
 0.88 with sigma of 0.02
3. Others
 Fixed U11: O7(0.02047) O12(0.02307)
 Fixed U12: O7(-0.00208) O12(-0.00339)
 Fixed U13: O7(0.00283) O12(0.00043)
 Fixed U22: O7(0.04486) O12(0.05241)
 Fixed U23: O7(0.00317) O12(-0.00732)
 Fixed U33: O7(0.02783) O12(0.04513)
4.a Ternary CH refined with riding coordinates:
 C13(H13), C10(H10), C3(H3), C9(H9A)
4.b Secondary CH2 refined with riding coordinates:
 C14(H14A,H14B), C7(H7A,H7B), C8(H8A,H8B), C27(H27A,H27B), C28(H28A,H28B),
 C31(H31A,H31B), C32(H32A,H32B)
4.c Aromatic/amide H refined with riding coordinates:
 C23(H23), C25(H25), C24(H24)
4.d Idealised Me refined as rotating group:
 C16(H16A,H16B,H16C), C19(H19A,H19B,H19C), C17(H17A,H17B,H17C), C29(H29A,H29B,
 H29C), C20(H20A,H20B,H20C), C18(H18A,H18B,H18C), C26(H26A,H26B,H26C), C30(H30A,
 H30B,H30C), C33(H33A,H33B,H33C)
;
_shelx_shelxl_version_number 2014/7
_olex2_submission_special_instructions 'No special instructions were received'

loop_
_space_group_symop_operation_xyz
'x, y, z'
'-x+1/2, -y, z+1/2'
'-x, y+1/2, -z+1/2'
'x+1/2, -y+1/2, -z'

loop_
_atom_site_label
_atom_site_type_symbol
_atom_site_fract_x
_atom_site_fract_y
_atom_site_fract_z
_atom_site_U_iso_or_equiv
_atom_site_adp_type
_atom_site_occupancy
_atom_site_site_symmetry_order
_atom_site_calc_flag
_atom_site_refinement_flags_posn
O1 O 0.55051(13) 0.37238(12) 0.38678(5) 0.0232(3) Uani 1 1 d .
O3 O 0.44104(16) 0.76511(12) 0.37232(5) 0.0286(3) Uani 1 1 d .
O5 O 0.42457(14) 0.46004(14) 0.27562(5) 0.0288(3) Uani 1 1 d D
O2 O 0.41717(15) 0.42617(14) 0.44682(5) 0.0286(3) Uani 1 1 d D
O8 O 0.57264(15) 0.65404(14) 0.28164(6) 0.0299(3) Uani 1 1 d D
O9 O 0.22391(15) 0.58156(15) 0.32160(6) 0.0320(3) Uani 1 1 d D
O7 O 0.74372(14) 0.51262(15) 0.29818(6) 0.031 Uani 1 1 d D
O6 O 0.52606(16) 0.22495(14) 0.30737(6) 0.0314(3) Uani 1 1 d D
O4 O 0.44457(18) 0.89289(14) 0.31125(6) 0.0377(4) Uani 1 1 d .
O10 O 0.97042(17) 0.48192(14) 0.20334(7) 0.0376(4) Uani 1 1 d .
O12 O 0.97524(16) 0.59030(17) 0.29269(7) 0.040 Uani 1 1 d D
N1 N 0.4860(2) 1.06158(17) 0.38393(8) 0.0361(5) Uani 1 1 d D
C12 C 0.47963(19) 0.48383(17) 0.32081(7) 0.0220(4) Uani 1 1 d .
C15 C 0.47493(19) 0.46212(17) 0.40503(7) 0.0224(4) Uani 1 1 d .
C6 C 0.69501(18) 0.48816(19) 0.34588(7) 0.0252(4) Uani 1 1 d .
C11 C 0.58709(19) 0.40698(18) 0.33876(7) 0.0231(4) Uani 1 1 d .
C21 C 0.4517(2) 0.86997(19) 0.35406(8) 0.0286(4) Uani 1 1 d .
C5 C 0.62780(19) 0.59324(18) 0.36555(8) 0.0248(4) Uani 1 1 d .
C4 C 0.5268(2) 0.60732(17) 0.32566(7) 0.0243(4) Uani 1 1 d .
C2 C 0.31526(19) 0.59159(18) 0.35949(7) 0.0250(4) Uani 1 1 d .
C13 C 0.2477(2) 0.6321(2) 0.40547(8) 0.0307(5) Uani 1 1 d .
H13 H 0.3107 0.6491 0.4308 0.037 Uiso 1 1 calc R
C22 C 0.4696(2) 0.94978(19) 0.39314(9) 0.0321(5) Uani 1 1 d .
C1 C 0.38404(18) 0.47749(17) 0.36229(7) 0.0223(4) Uani 1 1 d .
C14 C 0.5608(2) 0.56154(18) 0.41337(7) 0.0245(4) Uani 1 1 d .
H14A H 0.6217 0.5420 0.4386 0.029 Uiso 1 1 calc R
H14B H 0.5131 0.6265 0.4251 0.029 Uiso 1 1 calc R
C10 C 0.6248(2) 0.30328(18) 0.31058(8) 0.0264(4) Uani 1 1 d .
H10 H 0.6507 0.3255 0.2770 0.032 Uiso 1 1 calc R
C3 C 0.4131(2) 0.67522(18) 0.33920(7) 0.0246(4) Uani 1 1 d .
H3 H 0.3797 0.7089 0.3087 0.030 Uiso 1 1 calc R
C9 C 0.7323(2) 0.2458(2) 0.33659(9) 0.0331(5) Uani 1 1 d .
H9A H 0.7011 0.2148 0.3680 0.040 Uiso 1 1 calc R
C16 C 0.3031(2) 0.37314(19) 0.35822(8) 0.0285(4) Uani 1 1 d .
H16A H 0.2334 0.3892 0.3369 0.043 Uiso 1 1 calc GR
H16B H 0.2733 0.3522 0.3906 0.043 Uiso 1 1 calc GR
H16C H 0.3509 0.3114 0.3445 0.043 Uiso 1 1 calc GR
C7 C 0.7960(2) 0.4327(2) 0.37543(8) 0.0312(5) Uani 1 1 d .
H7A H 0.7654 0.4130 0.4082 0.037 Uiso 1 1 calc R
H7B H 0.8659 0.4846 0.3792 0.037 Uiso 1 1 calc R
C8 C 0.8369(2) 0.3269(2) 0.34844(9) 0.0361(5) Uani 1 1 d .
H8A H 0.8982 0.2873 0.3686 0.043 Uiso 1 1 calc R
H8B H 0.8774 0.3491 0.3177 0.043 Uiso 1 1 calc R
C19 C 0.7120(2) 0.6935(2) 0.37317(10) 0.0352(5) Uani 1 1 d .
H19A H 0.7767 0.6736 0.3962 0.053 Uiso 1 1 calc GR
H19B H 0.6646 0.7563 0.3862 0.053 Uiso 1 1 calc GR
H19C H 0.7486 0.7150 0.3420 0.053 Uiso 1 1 calc GR
C23 C 0.4682(3) 0.9361(2) 0.44296(10) 0.0435(6) Uani 1 1 d .
H23 H 0.4582 0.8676 0.4600 0.052 Uiso 1 1 calc R
C25 C 0.4949(3) 1.1171(2) 0.42649(11) 0.0465(7) Uani 1 1 d .
H25 H 0.5066 1.1954 0.4300 0.056 Uiso 1 1 calc R
C27 C 1.0156(3) 0.3704(2) 0.20301(11) 0.0436(6) Uani 1 1 d .
H27A H 1.0367 0.3482 0.1693 0.052 Uiso 1 1 calc R
H27B H 0.9518 0.3187 0.2152 0.052 Uiso 1 1 calc R
C24 C 0.4841(4) 1.0417(2) 0.46381(11) 0.0516(8) Uani 1 1 d .
H24 H 0.4870 1.0582 0.4976 0.062 Uiso 1 1 calc R
C17 C 0.1588(3) 0.5461(2) 0.42696(10) 0.0415(6) Uani 1 1 d .
H17A H 0.1003 0.5229 0.4019 0.062 Uiso 1 1 calc GR
H17B H 0.1146 0.5797 0.4543 0.062 Uiso 1 1 calc GR
H17C H 0.2047 0.4808 0.4384 0.062 Uiso 1 1 calc GR
C29 C 0.8178(3) 0.6132(3) 0.18012(13) 0.0525(7) Uani 1 1 d .
H29A H 0.7405 0.6216 0.1625 0.079 Uiso 1 1 calc GR
H29B H 0.8800 0.6615 0.1653 0.079 Uiso 1 1 calc GR
H29C H 0.8061 0.6348 0.2142 0.079 Uiso 1 1 calc GR
C20 C 0.7792(3) 0.1486(3) 0.30611(12) 0.0499(7) Uani 1 1 d .
H20A H 0.7124 0.0957 0.3002 0.075 Uiso 1 1 calc GR
H20B H 0.8454 0.1106 0.3236 0.075 Uiso 1 1 calc GR
H20C H 0.8100 0.1768 0.2749 0.075 Uiso 1 1 calc GR
C28 C 0.8588(3) 0.4942(3) 0.17763(13) 0.0519(7) Uani 1 1 d .
H28A H 0.7958 0.4450 0.1921 0.062 Uiso 1 1 calc R
H28B H 0.8704 0.4720 0.1432 0.062 Uiso 1 1 calc R
C18 C 0.1757(3) 0.7396(2) 0.39577(11) 0.0450(6) Uani 1 1 d .
H18A H 0.2274 0.7927 0.3780 0.068 Uiso 1 1 calc GR
H18B H 0.1504 0.7727 0.4268 0.068 Uiso 1 1 calc GR
H18C H 0.1031 0.7222 0.3763 0.068 Uiso 1 1 calc GR
C26 C 1.1260(3) 0.3626(3) 0.23444(13) 0.0538(8) Uani 1 1 d .
H26A H 1.1896 0.4126 0.2219 0.081 Uiso 1 1 calc GR
H26B H 1.1564 0.2855 0.2344 0.081 Uiso 1 1 calc GR
H26C H 1.1048 0.3845 0.2678 0.081 Uiso 1 1 calc GR
O11 O 0.5175(2) 0.4249(2) 0.53746(7) 0.0575(6) Uani 1 1 d .
C30 C 0.6815(4) 0.3047(4) 0.51439(17) 0.0791(12) Uani 1 1 d .
H30A H 0.6566 0.3005 0.4802 0.119 Uiso 1 1 calc GR
H30B H 0.7231 0.2353 0.5236 0.119 Uiso 1 1 calc GR
H30C H 0.7371 0.3680 0.5189 0.119 Uiso 1 1 calc GR
C31 C 0.5747(6) 0.3197(5) 0.54463(16) 0.1001(18) Uani 1 1 d .
H31A H 0.5151 0.2596 0.5374 0.120 Uiso 1 1 calc R
H31B H 0.5988 0.3126 0.5792 0.120 Uiso 1 1 calc R
C32 C 0.4135(6) 0.4425(5) 0.56630(15) 0.1002(18) Uani 1 1 d .
H32A H 0.4374 0.4372 0.6010 0.120 Uiso 1 1 calc R
H32B H 0.3540 0.3820 0.5597 0.120 Uiso 1 1 calc R
C33 C 0.3552(6) 0.5471(5) 0.55854(19) 0.104(2) Uani 1 1 d .
H33A H 0.3336 0.5545 0.5241 0.156 Uiso 1 1 calc GR
H33B H 0.4108 0.6077 0.5678 0.156 Uiso 1 1 calc GR
H33C H 0.2808 0.5512 0.5784 0.156 Uiso 1 1 calc GR
H8 H 0.636(5) 0.619(6) 0.274(3) 0.156 Uiso 1 1 d DR
H2 H 0.463(6) 0.434(6) 0.4710(18) 0.156 Uiso 1 1 d DR
H5 H 0.474(6) 0.463(6) 0.253(2) 0.156 Uiso 1 1 d DR
H7 H 0.819(3) 0.534(6) 0.299(3) 0.156 Uiso 1 1 d DR
H6 H 0.503(7) 0.219(6) 0.2780(13) 0.156 Uiso 1 1 d DR
H9 H 0.250(7) 0.552(6) 0.2962(17) 0.156 Uiso 1 1 d DR
H1 H 0.493(6) 1.091(5) 0.3548(13) 0.125 Uiso 1 1 d DR
H12A H 1.043(4) 0.577(6) 0.308(2) 0.156 Uiso 1 1 d DR
H12B H 0.988(8) 0.563(6) 0.2628(14) 0.156 Uiso 1 1 d DR

loop_
_atom_site_aniso_label
_atom_site_aniso_U_11
_atom_site_aniso_U_22
_atom_site_aniso_U_33
_atom_site_aniso_U_23
_atom_site_aniso_U_13
_atom_site_aniso_U_12
O1 0.0253(7) 0.0240(7) 0.0203(6) 0.0011(5) -0.0005(5) 0.0024(6)
O3 0.0374(9) 0.0217(7) 0.0266(7) 0.0031(6) -0.0021(6) 0.0006(6)
O5 0.0246(7) 0.0413(9) 0.0206(7) -0.0021(6) -0.0046(6) -0.0002(7)
O2 0.0310(8) 0.0338(8) 0.0209(7) 0.0049(6) 0.0031(6) -0.0006(6)
O8 0.0264(8) 0.0386(9) 0.0247(7) 0.0108(6) 0.0032(6) -0.0008(6)
O9 0.0221(7) 0.0432(9) 0.0306(8) 0.0041(7) -0.0051(6) 0.0016(7)
O7 0.020 0.045 0.028 0.003 0.003 0.000
O6 0.0352(8) 0.0306(8) 0.0285(7) -0.0049(6) -0.0048(6) -0.0028(7)
O4 0.0481(10) 0.0332(8) 0.0317(8) 0.0097(6) 0.0004(7) -0.0041(8)
O10 0.0364(9) 0.0298(8) 0.0468(10) -0.0037(7) -0.0071(8) -0.0031(7)
O12 0.023 0.052 0.045 0.000 0.000 0.000
N1 0.0401(11) 0.0272(9) 0.0409(11) 0.0055(8) -0.0057(9) -0.0013(8)
C12 0.0199(9) 0.0276(10) 0.0185(8) -0.0003(7) -0.0026(7) -0.0010(8)
C15 0.0235(9) 0.0234(9) 0.0203(9) 0.0013(7) 0.0001(7) 0.0012(8)
C6 0.0194(9) 0.0321(10) 0.0239(9) 0.0015(8) -0.0015(7) -0.0016(8)
C11 0.0220(9) 0.0272(10) 0.0202(9) 0.0011(7) -0.0016(7) -0.0005(8)
C21 0.0245(10) 0.0278(10) 0.0336(11) 0.0070(8) 0.0007(8) 0.0000(8)
C5 0.0223(9) 0.0280(10) 0.0243(10) 0.0023(8) -0.0029(8) -0.0038(8)
C4 0.0235(9) 0.0284(10) 0.0209(9) 0.0054(7) -0.0003(8) -0.0024(8)
C2 0.0211(9) 0.0302(10) 0.0235(9) 0.0036(8) -0.0013(8) 0.0010(8)
C13 0.0292(11) 0.0335(11) 0.0293(10) 0.0030(9) 0.0046(8) 0.0075(9)
C22 0.0361(12) 0.0242(10) 0.0360(11) 0.0040(9) -0.0025(10) 0.0015(9)
C1 0.0200(9) 0.0262(10) 0.0207(9) 0.0019(7) -0.0002(7) -0.0018(8)
C14 0.0257(10) 0.0263(10) 0.0215(9) 0.0000(8) -0.0036(8) 0.0002(8)
C10 0.0248(10) 0.0293(10) 0.0252(10) -0.0035(8) -0.0004(8) 0.0021(8)
C3 0.0265(10) 0.0262(10) 0.0212(9) 0.0030(7) -0.0013(8) 0.0000(8)
C9 0.0296(11) 0.0364(12) 0.0333(11) -0.0059(9) -0.0030(9) 0.0091(10)
C16 0.0244(10) 0.0292(10) 0.0317(11) 0.0009(8) -0.0006(8) -0.0058(9)
C7 0.0220(10) 0.0397(12) 0.0320(11) 0.0004(9) -0.0058(8) 0.0016(9)
C8 0.0244(11) 0.0439(14) 0.0401(12) -0.0009(10) -0.0033(9) 0.0081(10)
C19 0.0314(12) 0.0333(12) 0.0408(12) 0.0000(9) -0.0029(10) -0.0103(10)
C23 0.0654(18) 0.0298(12) 0.0354(12) 0.0029(10) -0.0059(12) 0.0016(12)
C25 0.0575(18) 0.0276(12) 0.0543(16) -0.0017(11) -0.0124(13) 0.0014(11)
C27 0.0515(16) 0.0301(12) 0.0493(15) -0.0030(11) -0.0070(12) -0.0013(12)
C24 0.079(2) 0.0363(14) 0.0395(14) -0.0025(11) -0.0108(14) 0.0017(14)
C17 0.0334(13) 0.0475(15) 0.0436(13) 0.0081(11) 0.0156(11) 0.0040(11)
C29 0.0494(17) 0.0481(16) 0.0600(18) -0.0009(14) -0.0117(14) 0.0076(13)
C20 0.0464(16) 0.0503(16) 0.0531(16) -0.0186(13) -0.0059(13) 0.0217(13)
C28 0.0449(16) 0.0435(15) 0.0673(19) -0.0061(14) -0.0207(14) -0.0015(13)
C18 0.0410(14) 0.0400(14) 0.0542(15) 0.0078(12) 0.0100(12) 0.0170(12)
C26 0.0593(19) 0.0375(14) 0.0648(19) -0.0022(13) -0.0184(15) 0.0109(14)
O11 0.0620(13) 0.0780(16) 0.0326(10) -0.0011(9) -0.0078(9) 0.0023(12)
C30 0.067(3) 0.090(3) 0.080(3) 0.011(2) -0.015(2) 0.011(2)
C31 0.145(5) 0.098(4) 0.056(2) 0.021(2) 0.005(3) 0.034(4)
C32 0.139(5) 0.116(4) 0.0446(19) -0.001(2) 0.027(2) 0.026(4)
C33 0.113(4) 0.130(5) 0.070(3) -0.027(3) 0.003(3) 0.043(4)

loop_
_atom_type_symbol
_atom_type_description
_atom_type_scat_dispersion_real
_atom_type_scat_dispersion_imag
_atom_type_scat_source
C C 0.0181 0.0091 'International Tables Vol C Tables 4.2.6.8 and 6.1.1.4'
H H 0.0000 0.0000 'International Tables Vol C Tables 4.2.6.8 and 6.1.1.4'
N N 0.0311 0.0180 'International Tables Vol C Tables 4.2.6.8 and 6.1.1.4'
O O 0.0492 0.0322 'International Tables Vol C Tables 4.2.6.8 and 6.1.1.4'

loop_
_geom_angle_atom_site_label_1
_geom_angle_atom_site_label_2
_geom_angle_atom_site_label_3
_geom_angle
C11 O1 C15 105.29(14)
C21 O3 C3 118.31(17)
C12 O5 H5 112(6)
C15 O2 H2 111(5)
C4 O8 H8 108(5)
C2 O9 H9 114(5)
C6 O7 H7 113(5)
C10 O6 H6 110(5)
C28 O10 C27 113.1(2)
H12A O12 H12B 105(6)
C22 N1 H1 125(4)
C25 N1 C22 109.2(2)
C25 N1 H1 126(4)
O5 C12 C11 118.56(17)
O5 C12 C4 113.91(16)
O5 C12 C1 110.51(16)
C4 C12 C11 106.12(16)
C1 C12 C11 104.19(15)
C1 C12 C4 101.85(16)
O1 C15 C1 101.07(15)
O1 C15 C14 106.12(16)
O2 C15 O1 108.64(16)
O2 C15 C1 111.98(17)
O2 C15 C14 113.45(16)
C14 C15 C1 114.49(16)
O7 C6 C11 107.15(16)
O7 C6 C5 109.06(17)
O7 C6 C7 107.71(17)
C11 C6 C5 101.04(16)
C7 C6 C11 110.42(18)
C7 C6 C5 120.68(18)
O1 C11 C12 104.36(15)
O1 C11 C6 106.12(15)
O1 C11 C10 107.95(16)
C6 C11 C12 104.13(16)
C10 C11 C12 121.38(17)
C10 C11 C6 111.77(17)
O3 C21 C22 110.26(19)
O4 C21 O3 124.3(2)
O4 C21 C22 125.4(2)
C6 C5 C4 100.21(16)
C14 C5 C6 108.70(17)
C14 C5 C4 106.63(16)
C19 C5 C6 113.47(18)
C19 C5 C4 115.92(18)
C19 C5 C14 111.13(18)
O8 C4 C12 114.37(17)
O8 C4 C5 112.88(17)
O8 C4 C3 106.51(16)
C5 C4 C12 100.97(16)
C3 C4 C12 104.63(17)
C3 C4 C5 117.40(17)
O9 C2 C13 106.56(17)
O9 C2 C1 107.19(17)
O9 C2 C3 105.54(16)
C13 C2 C1 117.73(17)
C13 C2 C3 114.72(18)
C1 C2 C3 104.28(16)
C2 C13 H13 107.7
C17 C13 C2 114.1(2)
C17 C13 H13 107.7
C18 C13 C2 111.56(19)
C18 C13 H13 107.7
C18 C13 C17 107.7(2)
N1 C22 C21 121.5(2)
N1 C22 C23 107.4(2)
C23 C22 C21 131.0(2)
C12 C1 C15 97.51(15)
C12 C1 C2 104.26(16)
C15 C1 C2 116.77(17)
C16 C1 C12 112.07(17)
C16 C1 C15 109.20(17)
C16 C1 C2 115.45(17)
C15 C14 C5 110.62(16)
C15 C14 H14A 109.5
C15 C14 H14B 109.5
C5 C14 H14A 109.5
C5 C14 H14B 109.5
H14A C14 H14B 108.1
O6 C10 C11 111.11(17)
O6 C10 H10 109.3
O6 C10 C9 108.24(18)
C11 C10 H10 109.3
C11 C10 C9 109.61(17)
C9 C10 H10 109.3
O3 C3 C4 112.12(18)
O3 C3 C2 113.33(17)
O3 C3 H3 107.9
C4 C3 C2 107.61(17)
C4 C3 H3 107.9
C2 C3 H3 107.9
C10 C9 H9A 107.8
C8 C9 C10 112.7(2)
C8 C9 H9A 107.8
C20 C9 C10 110.1(2)
C20 C9 H9A 107.8
C20 C9 C8 110.4(2)
C1 C16 H16A 109.5
C1 C16 H16B 109.5
C1 C16 H16C 109.5
H16A C16 H16B 109.5
H16A C16 H16C 109.5
H16B C16 H16C 109.5
C6 C7 H7A 110.0
C6 C7 H7B 110.0
C6 C7 C8 108.25(19)
H7A C7 H7B 108.4
C8 C7 H7A 110.0
C8 C7 H7B 110.0
C9 C8 H8A 108.8
C9 C8 H8B 108.8
C7 C8 C9 113.99(19)
C7 C8 H8A 108.8
C7 C8 H8B 108.8
H8A C8 H8B 107.7
C5 C19 H19A 109.5
C5 C19 H19B 109.5
C5 C19 H19C 109.5
H19A C19 H19B 109.5
H19A C19 H19C 109.5
H19B C19 H19C 109.5
C22 C23 H23 126.3
C22 C23 C24 107.4(2)
C24 C23 H23 126.3
N1 C25 H25 125.7
N1 C25 C24 108.6(2)
C24 C25 H25 125.7
O10 C27 H27A 109.7
O10 C27 H27B 109.7
O10 C27 C26 109.7(2)
H27A C27 H27B 108.2
C26 C27 H27A 109.7
C26 C27 H27B 109.7
C23 C24 H24 126.3
C25 C24 C23 107.4(3)
C25 C24 H24 126.3
C13 C17 H17A 109.5
C13 C17 H17B 109.5
C13 C17 H17C 109.5
H17A C17 H17B 109.5
H17A C17 H17C 109.5
H17B C17 H17C 109.5
H29A C29 H29B 109.5
H29A C29 H29C 109.5
H29B C29 H29C 109.5
C28 C29 H29A 109.5
C28 C29 H29B 109.5
C28 C29 H29C 109.5
C9 C20 H20A 109.5
C9 C20 H20B 109.5
C9 C20 H20C 109.5
H20A C20 H20B 109.5
H20A C20 H20C 109.5
H20B C20 H20C 109.5
O10 C28 C29 109.5(2)
O10 C28 H28A 109.8
O10 C28 H28B 109.8
C29 C28 H28A 109.8
C29 C28 H28B 109.8
H28A C28 H28B 108.2
C13 C18 H18A 109.5
C13 C18 H18B 109.5
C13 C18 H18C 109.5
H18A C18 H18B 109.5
H18A C18 H18C 109.5
H18B C18 H18C 109.5
C27 C26 H26A 109.5
C27 C26 H26B 109.5
C27 C26 H26C 109.5
H26A C26 H26B 109.5
H26A C26 H26C 109.5
H26B C26 H26C 109.5
C32 O11 C31 114.4(4)
H30A C30 H30B 109.5
H30A C30 H30C 109.5
H30B C30 H30C 109.5
C31 C30 H30A 109.5
C31 C30 H30B 109.5
C31 C30 H30C 109.5
O11 C31 C30 112.8(4)
O11 C31 H31A 109.0
O11 C31 H31B 109.0
C30 C31 H31A 109.0
C30 C31 H31B 109.0
H31A C31 H31B 107.8
O11 C32 H32A 108.7
O11 C32 H32B 108.7
O11 C32 C33 114.3(5)
H32A C32 H32B 107.6
C33 C32 H32A 108.7
C33 C32 H32B 108.7
C32 C33 H33A 109.5
C32 C33 H33B 109.5
C32 C33 H33C 109.5
H33A C33 H33B 109.5
H33A C33 H33C 109.5
H33B C33 H33C 109.5

loop_
_geom_bond_atom_site_label_1
_geom_bond_atom_site_label_2
_geom_bond_distance
O1 C15 1.445(2)
O1 C11 1.440(2)
O3 C21 1.356(3)
O3 C3 1.442(3)
O5 C12 1.409(2)
O5 H5 0.82(3)
O2 C15 1.380(2)
O2 H2 0.84(3)
O8 C4 1.424(2)
O8 H8 0.83(3)
O9 C2 1.448(3)
O9 H9 0.83(3)
O7 C6 1.445(2)
O7 H7 0.87(3)
O6 C10 1.433(3)
O6 H6 0.85(3)
O4 C21 1.210(3)
O10 C27 1.423(3)
O10 C28 1.418(3)
O12 H12A 0.87(3)
O12 H12B 0.89(3)
N1 C22 1.373(3)
N1 C25 1.349(4)
N1 H1 0.88(3)
C12 C11 1.572(3)
C12 C4 1.570(3)
C12 C1 1.549(3)
C15 C1 1.550(3)
C15 C14 1.533(3)
C6 C11 1.541(3)
C6 C5 1.553(3)
C6 C7 1.523(3)
C11 C10 1.519(3)
C21 C22 1.450(3)
C5 C4 1.565(3)
C5 C14 1.552(3)
C5 C19 1.526(3)
C4 C3 1.531(3)
C2 C13 1.542(3)
C2 C1 1.560(3)
C2 C3 1.567(3)
C13 H13 1.0000
C13 C17 1.533(3)
C13 C18 1.532(3)
C22 C23 1.379(4)
C1 C16 1.534(3)
C14 H14A 0.9900
C14 H14B 0.9900
C10 H10 1.0000
C10 C9 1.538(3)
C3 H3 1.0000
C9 H9A 1.0000
C9 C8 1.535(4)
C9 C20 1.522(3)
C16 H16A 0.9800
C16 H16B 0.9800
C16 H16C 0.9800
C7 H7A 0.9900
C7 H7B 0.9900
C7 C8 1.533(3)
C8 H8A 0.9900
C8 H8B 0.9900
C19 H19A 0.9800
C19 H19B 0.9800
C19 H19C 0.9800
C23 H23 0.9500
C23 C24 1.397(4)
C25 H25 0.9500
C25 C24 1.371(4)
C27 H27A 0.9900
C27 H27B 0.9900
C27 C26 1.488(4)
C24 H24 0.9500
C17 H17A 0.9800
C17 H17B 0.9800
C17 H17C 0.9800
C29 H29A 0.9800
C29 H29B 0.9800
C29 H29C 0.9800
C29 C28 1.494(4)
C20 H20A 0.9800
C20 H20B 0.9800
C20 H20C 0.9800
C28 H28A 0.9900
C28 H28B 0.9900
C18 H18A 0.9800
C18 H18B 0.9800
C18 H18C 0.9800
C26 H26A 0.9800
C26 H26B 0.9800
C26 H26C 0.9800
O11 C31 1.419(6)
O11 C32 1.402(6)
C30 H30A 0.9800
C30 H30B 0.9800
C30 H30C 0.9800
C30 C31 1.445(7)
C31 H31A 0.9900
C31 H31B 0.9900
C32 H32A 0.9900
C32 H32B 0.9900
C32 C33 1.420(8)
C33 H33A 0.9800
C33 H33B 0.9800
C33 H33C 0.9800

loop_
_geom_hbond_atom_site_label_D
_geom_hbond_atom_site_label_H
_geom_hbond_atom_site_label_A
_geom_hbond_distance_DH
_geom_hbond_distance_HA
_geom_hbond_distance_DA
_geom_hbond_angle_DHA
_geom_hbond_site_symmetry_A
O8 H8 O7 0.83(3) 1.86(5) 2.563(2) 141(7) .
O2 H2 O11 0.84(3) 1.93(4) 2.722(3) 159(7) .
O5 H5 O4 0.82(3) 2.15(4) 2.897(2) 151(7) 3_645
O7 H7 O12 0.87(3) 1.84(3) 2.701(2) 172(7) .
O6 H6 O8 0.85(3) 1.99(4) 2.805(2) 160(7) 3_645
O9 H9 O5 0.83(3) 2.27(6) 2.920(2) 135(7) .
N1 H1 O6 0.88(3) 2.10(4) 2.905(3) 152(5) 1_565
O12 H12A O9 0.87(3) 2.01(4) 2.835(2) 157(7) 1_655
O12 H12B O10 0.89(3) 1.91(3) 2.777(3) 163(8) .

loop_
_geom_torsion_atom_site_label_1
_geom_torsion_atom_site_label_2
_geom_torsion_atom_site_label_3
_geom_torsion_atom_site_label_4
_geom_torsion
O1 C15 C1 C12 -49.60(18)
O1 C15 C1 C2 -159.77(16)
O1 C15 C1 C16 66.96(19)
O1 C15 C14 C5 57.7(2)
O1 C11 C10 O6 59.4(2)
O1 C11 C10 C9 -60.2(2)
O3 C21 C22 N1 178.3(2)
O3 C21 C22 C23 -5.3(4)
O5 C12 C11 O1 -127.03(18)
O5 C12 C11 C6 121.86(18)
O5 C12 C11 C10 -5.1(3)
O5 C12 C4 O8 -34.5(2)
O5 C12 C4 C5 -155.99(17)
O5 C12 C4 C3 81.7(2)
O5 C12 C1 C15 159.95(16)
O5 C12 C1 C2 -79.9(2)
O5 C12 C1 C16 45.7(2)
O2 C15 C1 C12 -165.08(16)
O2 C15 C1 C2 84.8(2)
O2 C15 C1 C16 -48.5(2)
O2 C15 C14 C5 176.90(17)
O8 C4 C3 O3 -94.02(19)
O8 C4 C3 C2 140.71(17)
O9 C2 C13 C17 67.6(2)
O9 C2 C13 C18 -54.7(3)
O9 C2 C1 C12 81.78(19)
O9 C2 C1 C15 -172.00(16)
O9 C2 C1 C16 -41.6(2)
O9 C2 C3 O3 128.96(18)
O9 C2 C3 C4 -106.50(18)
O7 C6 C11 O1 172.61(16)
O7 C6 C11 C12 -77.57(19)
O7 C6 C11 C10 55.2(2)
O7 C6 C5 C4 60.73(19)
O7 C6 C5 C14 172.32(16)
O7 C6 C5 C19 -63.5(2)
O7 C6 C7 C8 -58.4(2)
O6 C10 C9 C8 -171.99(18)
O6 C10 C9 C20 64.3(3)
O4 C21 C22 N1 -3.0(4)
O4 C21 C22 C23 173.3(3)
N1 C22 C23 C24 -0.1(4)
N1 C25 C24 C23 0.0(4)
C12 C11 C10 O6 -60.8(2)
C12 C11 C10 C9 179.61(18)
C12 C4 C3 O3 144.51(16)
C12 C4 C3 C2 19.2(2)
C15 O1 C11 C12 -28.79(19)
C15 O1 C11 C6 80.86(18)
C15 O1 C11 C10 -159.18(16)
C6 C11 C10 O6 175.72(16)
C6 C11 C10 C9 56.1(2)
C6 C5 C4 O8 -76.4(2)
C6 C5 C4 C12 46.18(18)
C6 C5 C4 C3 159.15(17)
C6 C5 C14 C15 -55.5(2)
C6 C7 C8 C9 -54.3(3)
C11 O1 C15 O2 168.51(16)
C11 O1 C15 C1 50.58(18)
C11 O1 C15 C14 -69.17(18)
C11 C12 C4 O8 97.78(19)
C11 C12 C4 C5 -23.73(19)
C11 C12 C4 C3 -146.08(16)
C11 C12 C1 C15 31.55(18)
C11 C12 C1 C2 151.70(16)
C11 C12 C1 C16 -82.7(2)
C11 C6 C5 C4 -51.93(18)
C11 C6 C5 C14 59.66(19)
C11 C6 C5 C19 -176.15(17)
C11 C6 C7 C8 58.3(2)
C11 C10 C9 C8 -50.7(3)
C11 C10 C9 C20 -174.4(2)
C21 O3 C3 C4 100.8(2)
C21 O3 C3 C2 -137.17(19)
C21 C22 C23 C24 -176.8(3)
C5 C6 C11 O1 -73.28(18)
C5 C6 C11 C12 36.54(18)
C5 C6 C11 C10 169.28(16)
C5 C6 C7 C8 175.63(19)
C5 C4 C3 O3 33.6(2)
C5 C4 C3 C2 -91.7(2)
C4 C12 C11 O1 103.35(17)
C4 C12 C11 C6 -7.75(19)
C4 C12 C11 C10 -134.73(19)
C4 C12 C1 C15 -78.68(17)
C4 C12 C1 C2 41.47(18)
C4 C12 C1 C16 167.03(17)
C4 C5 C14 C15 51.8(2)
C13 C2 C1 C12 -158.24(18)
C13 C2 C1 C15 -52.0(3)
C13 C2 C1 C16 78.4(2)
C13 C2 C3 O3 12.0(2)
C13 C2 C3 C4 136.52(18)
C22 N1 C25 C24 -0.1(4)
C22 C23 C24 C25 0.0(4)
C1 C12 C11 O1 -3.72(19)
C1 C12 C11 C6 -114.83(17)
C1 C12 C11 C10 118.19(19)
C1 C12 C4 O8 -153.47(17)
C1 C12 C4 C5 85.02(18)
C1 C12 C4 C3 -37.33(18)
C1 C15 C14 C5 -52.9(2)
C1 C2 C13 C17 -52.7(3)
C1 C2 C13 C18 -175.0(2)
C1 C2 C3 O3 -118.25(18)
C1 C2 C3 C4 6.3(2)
C14 C15 C1 C12 64.0(2)
C14 C15 C1 C2 -46.2(2)
C14 C15 C1 C16 -179.46(17)
C14 C5 C4 O8 170.45(17)
C14 C5 C4 C12 -67.01(19)
C14 C5 C4 C3 46.0(2)
C10 C9 C8 C7 51.6(3)
C3 O3 C21 O4 -3.4(3)
C3 O3 C21 C22 175.22(19)
C3 C2 C13 C17 -176.0(2)
C3 C2 C13 C18 61.7(3)
C3 C2 C1 C12 -29.82(19)
C3 C2 C1 C15 76.4(2)
C3 C2 C1 C16 -153.22(17)
C7 C6 C11 O1 55.6(2)
C7 C6 C11 C12 165.39(16)
C7 C6 C11 C10 -61.9(2)
C7 C6 C5 C4 -173.87(18)
C7 C6 C5 C14 -62.3(2)
C7 C6 C5 C19 61.9(3)
C19 C5 C4 O8 46.1(3)
C19 C5 C4 C12 168.70(19)
C19 C5 C4 C3 -78.3(2)
C19 C5 C14 C15 178.98(18)
C25 N1 C22 C21 177.2(2)
C25 N1 C22 C23 0.1(3)
C27 O10 C28 C29 179.6(3)
C20 C9 C8 C7 175.1(2)
C28 O10 C27 C26 -174.8(3)
C31 O11 C32 C33 -179.0(5)
C32 O11 C31 C30 -179.9(5)
